data_2107054
loop_
_publ_author_name
'Lucchini, E.'
'Minichelli, D.'
'Meriani, S.'

_publ_section_title
;
 The crystal structure of beta-Ba Sr Fe4 O8
;
_journal_name_full 'Acta Crystallographica B (24,1968-38,1982)'
_journal_page_first 919
_journal_page_last 920
_journal_volume 29
_journal_year 1973
_chemical_formula_sum 'Ba Fe4 O8 Sr'
_chemical_name_systematic 'Ba Sr Fe4 O8'
_space_group_IT_number 187
_symmetry_space_group_name_Hall 'P -6 2'
_symmetry_space_group_name_H-M 'P -6 m 2'
_cell_angle_alpha 90
_cell_angle_beta 90
_cell_angle_gamma 120
_cell_formula_units_Z 1
_cell_length_a 5.448
_cell_length_b 5.448
_cell_length_c 8.091
_cell_volume 207.973
_citation_journal_id_ASTM ACBCAR
_cod_data_source_file Lucchini_ACBCAR_1973_703.cif
_cod_data_source_block Ba1Fe4O8Sr1
_cod_original_formula_sum 'Ba1 Fe4 O8 Sr1'
_cod_database_code 2107054

loop_
_symmetry_equiv_pos_as_xyz
x,y,z
-x+y,-x,-z
-y,x-y,z
x,y,-z
-x+y,-x,z
-y,x-y,-z
-y,-x,-z
-x+y,y,z
x,x-y,-z
-y,-x,z
-x+y,y,-z
x,x-y,z

loop_
_atom_site_label
_atom_site_type_symbol
_atom_site_fract_x
_atom_site_fract_y
_atom_site_fract_z
_atom_site_occupancy
_atom_site_U_iso_or_equiv
O2 O-2 0.6667 0.3333 0.5 1 0.0
Ba1 Ba+2 0 0 0 1 0.0
O1 O-2 0.3333 0.6667 0 1 0.0
Sr1 Sr+2 0 0 0.5 1 0.0
Fe2 Fe+3 0.6667 0.3333 0.255 1 0.0
O3 O-2 0.515 -0.515 0.26 1 0.0
Fe1 Fe+3 0.3333 0.6667 0.245 1 0.0
